data_1008063
loop_
_publ_author_name
'Arnaud, Y'
'Chevreton, M'

_publ_section_title
;
Etude comparative des composes Ti X~2~ (X= S, Se, Te). Structures de Ti
Te~2~ et Ti Se Te
;
_journal_coden_ASTM JSSCBI
_journal_name_full 'Journal of Solid State Chemistry'
_journal_page_first 230
_journal_page_last 239
_journal_paper_doi 10.1016/0022-4596(81)90336-4
_journal_volume 39
_journal_year 1981
_chemical_formula_structural 'Ti Te2'
_chemical_formula_sum 'Te2 Ti'
_chemical_name_systematic 'Titanium telluride'
_space_group_IT_number 164
_symmetry_cell_setting trigonal
_symmetry_Int_Tables_number 164
_symmetry_space_group_name_Hall '-P 3 2"'
_symmetry_space_group_name_H-M 'P -3 m 1'
_cell_angle_alpha 90
_cell_angle_beta 90
_cell_angle_gamma 120
_cell_formula_units_Z 1
_cell_length_a 3.777(3)
_cell_length_b 3.777
_cell_length_c 6.498(6)
_cell_volume 80.3
_refine_ls_R_factor_all 0.034
_cod_database_code 1008063

loop_
_symmetry_equiv_pos_as_xyz
x,y,z
-y,x-y,z
y-x,-x,z
-y,-x,z
x,x-y,z
y-x,y,z
-x,-y,-z
y,y-x,-z
x-y,x,-z
y,x,-z
-x,y-x,-z
x-y,-y,-z

loop_
_atom_site_aniso_label
_atom_site_aniso_B_11
_atom_site_aniso_B_12
_atom_site_aniso_B_13
_atom_site_aniso_B_22
_atom_site_aniso_B_23
_atom_site_aniso_B_33
Ti1 1.103 0.5515 0. 1.103 0. 2.242
Te1 0.802 0.401 0. 0.802 0. 2.267

loop_
_atom_site_label
_atom_site_type_symbol
_atom_site_symmetry_multiplicity
_atom_site_Wyckoff_symbol
_atom_site_fract_x
_atom_site_fract_y
_atom_site_fract_z
_atom_site_occupancy
_atom_site_attached_hydrogens
_atom_site_calc_flag
Ti1 Ti4+ 1 a 0. 0. 0. 1. 0 d
Te1 Te2- 2 d 0.6667 0.3333 0.2628(1) 1. 0 d

loop_
_atom_type_symbol
_atom_type_oxidation_number
Ti4+ 4.000
Te2- -2.000
